data_2213309
loop_
_publ_author_name
'Cantrell, Timothy'
'Perrotin, Philippe'
'Twamley, Brendan'
'Shapiro, Pamela J.'

_publ_section_title
;
 Tris(1<i>H</i>-inden-1-yl)phosphane
;
_journal_issue 5
_journal_name_full 'Acta Crystallographica Section E'
_journal_page_first o2044
_journal_page_last o2045
_journal_paper_doi 10.1107/S160053680701389X
_journal_volume 63
_journal_year 2007
_chemical_formula_moiety 'C27 H21 P'
_chemical_formula_sum 'C27 H21 P'
_chemical_formula_weight 376.41
_chemical_name_common trisindenylphosphine
_chemical_name_systematic
;
Tris-(1H-inden-1-yl)-phosphane
;
_space_group_IT_number 14
_symmetry_cell_setting monoclinic
_symmetry_space_group_name_Hall '-P 2yn'
_symmetry_space_group_name_H-M 'P 1 21/n 1'
_atom_sites_solution_hydrogens geom
_atom_sites_solution_primary direct
_atom_sites_solution_secondary difmap
_audit_creation_method SHELXL-97
_cell_angle_alpha 90.00
_cell_angle_beta 105.191(13)
_cell_angle_gamma 90.00
_cell_formula_units_Z 4
_cell_length_a 10.540(2)
_cell_length_b 16.371(2)
_cell_length_c 11.9778(17)
_cell_measurement_reflns_used 9389
_cell_measurement_temperature 89(2)
_cell_measurement_theta_max 29.98
_cell_measurement_theta_min 2.15
_cell_volume 1994.6(5)
_computing_cell_refinement 'SAINT-Plus (Bruker, 2003)'
_computing_data_collection 'SMART (Bruker, 2003)'
_computing_data_reduction SAINT-Plus
_computing_molecular_graphics SHELXTL
_computing_publication_material 'publCIF (Westrip, 2006)'
_computing_structure_refinement SHELXTL
_computing_structure_solution 'SHELXTL (Bruker, 2003)'
_diffrn_ambient_temperature 89(2)
_diffrn_detector_area_resol_mean 8.3
_diffrn_measured_fraction_theta_full 1.000
_diffrn_measured_fraction_theta_max 1.000
_diffrn_measurement_device_type 'Bruker/Siemens SMART APEX'
_diffrn_measurement_method '\w scans'
_diffrn_radiation_monochromator graphite
_diffrn_radiation_source 'normal-focus sealed tube'
_diffrn_radiation_type MoK\a
_diffrn_radiation_wavelength 0.71073
_diffrn_reflns_av_R_equivalents 0.0385
_diffrn_reflns_av_sigmaI/netI 0.0330
_diffrn_reflns_limit_h_max 12
_diffrn_reflns_limit_h_min -12
_diffrn_reflns_limit_k_max 18
_diffrn_reflns_limit_k_min -19
_diffrn_reflns_limit_l_max 14
_diffrn_reflns_limit_l_min -14
_diffrn_reflns_number 29580
_diffrn_reflns_theta_full 25.25
_diffrn_reflns_theta_max 25.25
_diffrn_reflns_theta_min 2.16
_diffrn_standards_number 0
_exptl_absorpt_coefficient_mu 0.147
_exptl_absorpt_correction_T_max 0.986
_exptl_absorpt_correction_T_min 0.955
_exptl_absorpt_correction_type multi-scan
_exptl_absorpt_process_details '(SADABS; Bruker, 2001)'
_exptl_crystal_colour colourless
_exptl_crystal_density_diffrn 1.253
_exptl_crystal_density_method 'not measured'
_exptl_crystal_description plate
_exptl_crystal_F_000 792
_exptl_crystal_size_max 0.31
_exptl_crystal_size_mid 0.30
_exptl_crystal_size_min 0.08
_refine_diff_density_max 0.361
_refine_diff_density_min -0.263
_refine_ls_extinction_method none
_refine_ls_goodness_of_fit_ref 1.060
_refine_ls_hydrogen_treatment constr
_refine_ls_matrix_type full
_refine_ls_number_parameters 253
_refine_ls_number_reflns 3621
_refine_ls_number_restraints 0
_refine_ls_restrained_S_all 1.060
_refine_ls_R_factor_all 0.0513
_refine_ls_R_factor_gt 0.0432
_refine_ls_shift/su_max 0.000
_refine_ls_shift/su_mean 0.000
_refine_ls_structure_factor_coef Fsqd
_refine_ls_weighting_details 'calc w=1/[\s^2^(Fo^2^)+(0.0497P)^2^+0.9786P] where P=(Fo^2^+2Fc^2^)/3'
_refine_ls_weighting_scheme calc
_refine_ls_wR_factor_gt 0.1014
_refine_ls_wR_factor_ref 0.1052
_reflns_number_gt 3118
_reflns_number_total 3621
_reflns_threshold_expression I>2\s(I)
_cod_data_source_file fl2112.cif
_cod_data_source_block I
_cod_original_cell_volume 1994.5(5)
_cod_original_sg_symbol_H-M 'P 21/n'
_cod_database_code 2213309
_cod_database_fobs_code 2213309

loop_
_symmetry_equiv_pos_as_xyz
'x, y, z'
'-x+1/2, y+1/2, -z+1/2'
'-x, -y, -z'
'x-1/2, -y-1/2, z-1/2'

loop_
_atom_site_type_symbol
_atom_site_label
_atom_site_fract_x
_atom_site_fract_y
_atom_site_fract_z
_atom_site_U_iso_or_equiv
_atom_site_adp_type
_atom_site_calc_flag
_atom_site_refinement_flags
_atom_site_occupancy
C C1 0.34991(17) 0.01820(11) 0.39850(16) 0.0207(4) Uani d . 1
H H1 0.4057 0.0401 0.4733 0.025 Uiso calc R 1
C C2 0.31582(18) -0.06927(12) 0.41511(17) 0.0254(4) Uani d . 1
H H2 0.2670 -0.0871 0.4669 0.031 Uiso calc R 1
C C3 0.36380(18) -0.11862(12) 0.34682(17) 0.0279(5) Uani d . 1
H H3 0.3515 -0.1761 0.3414 0.033 Uiso calc R 1
C C4 0.43721(17) -0.07149(12) 0.28236(16) 0.0244(4) Uani d . 1
C C5 0.50539(18) -0.09448(13) 0.20190(18) 0.0310(5) Uani d . 1
H H5 0.5106 -0.1503 0.1817 0.037 Uiso calc R 1
C C6 0.56511(18) -0.03447(14) 0.15226(17) 0.0328(5) Uani d . 1
H H6 0.6106 -0.0493 0.0965 0.039 Uiso calc R 1
C C7 0.55971(18) 0.04732(14) 0.18269(17) 0.0305(5) Uani d . 1
H H7 0.6015 0.0876 0.1476 0.037 Uiso calc R 1
C C8 0.49353(17) 0.07054(12) 0.26407(16) 0.0247(4) Uani d . 1
H H8 0.4907 0.1262 0.2856 0.030 Uiso calc R 1
C C9 0.43197(17) 0.01106(11) 0.31306(16) 0.0212(4) Uani d . 1
C C10 0.12181(17) 0.03557(11) 0.20442(15) 0.0183(4) Uani d . 1
H H10 0.1908 0.0194 0.1652 0.022 Uiso calc R 1
C C11 0.03905(17) -0.03868(11) 0.20715(15) 0.0209(4) Uani d . 1
H H11 0.0691 -0.0862 0.2517 0.025 Uiso calc R 1
C C12 -0.08234(17) -0.02912(11) 0.13870(15) 0.0217(4) Uani d . 1
H H12 -0.1503 -0.0688 0.1272 0.026 Uiso calc R 1
C C13 -0.09539(17) 0.05124(11) 0.08404(15) 0.0200(4) Uani d . 1
C C14 -0.20042(18) 0.09080(12) 0.00891(16) 0.0244(4) Uani d . 1
H H14 -0.2829 0.0642 -0.0177 0.029 Uiso calc R 1
C C15 -0.18301(19) 0.16963(12) -0.02660(17) 0.0296(5) Uani d . 1
H H15 -0.2545 0.1973 -0.0773 0.036 Uiso calc R 1
C C16 -0.0622(2) 0.20869(12) 0.01099(17) 0.0306(5) Uani d . 1
H H16 -0.0518 0.2626 -0.0144 0.037 Uiso calc R 1
C C17 0.04369(19) 0.16908(11) 0.08579(16) 0.0248(4) Uani d . 1
H H17 0.1265 0.1955 0.1112 0.030 Uiso calc R 1
C C18 0.02644(17) 0.09115(11) 0.12219(15) 0.0195(4) Uani d . 1
C C19 0.10377(17) 0.06452(12) 0.44292(15) 0.0200(4) Uani d . 1
H H19 0.0675 0.0078 0.4305 0.024 Uiso calc R 1
C C20 0.18753(18) 0.07690(12) 0.56496(16) 0.0256(4) Uani d . 1
H H20 0.2613 0.0442 0.6012 0.031 Uiso calc R 1
C C21 0.1439(2) 0.13973(13) 0.61474(17) 0.0303(5) Uani d . 1
H H21 0.1846 0.1600 0.6899 0.036 Uiso calc R 1
C C22 0.02461(19) 0.17313(12) 0.53720(17) 0.0263(4) Uani d . 1
C C23 -0.0596(2) 0.23562(13) 0.55136(19) 0.0354(5) Uani d . 1
H H23 -0.0406 0.2670 0.6204 0.042 Uiso calc R 1
C C24 -0.1716(2) 0.25117(12) 0.4628(2) 0.0365(5) Uani d . 1
H H24 -0.2294 0.2940 0.4710 0.044 Uiso calc R 1
C C25 -0.1998(2) 0.20472(12) 0.36250(19) 0.0310(5) Uani d . 1
H H25 -0.2779 0.2154 0.3035 0.037 Uiso calc R 1
C C26 -0.11567(18) 0.14263(12) 0.34674(17) 0.0249(4) Uani d . 1
H H26 -0.1349 0.1115 0.2774 0.030 Uiso calc R 1
C C27 -0.00323(17) 0.12732(11) 0.43463(16) 0.0214(4) Uani d . 1
P P1 0.20746(4) 0.08963(3) 0.34155(4) 0.01725(14) Uani d . 1

loop_
_atom_site_aniso_label
_atom_site_aniso_U_11
_atom_site_aniso_U_22
_atom_site_aniso_U_33
_atom_site_aniso_U_12
_atom_site_aniso_U_13
_atom_site_aniso_U_23
C1 0.0162(9) 0.0256(10) 0.0191(9) 0.0012(7) 0.0027(7) 0.0030(8)
C2 0.0196(9) 0.0288(11) 0.0255(10) 0.0023(8) 0.0018(8) 0.0114(8)
C3 0.0235(10) 0.0193(10) 0.0359(12) 0.0025(8) -0.0010(9) 0.0049(9)
C4 0.0163(9) 0.0288(11) 0.0236(10) 0.0056(8) -0.0030(7) 0.0002(8)
C5 0.0212(10) 0.0376(12) 0.0296(11) 0.0090(9) -0.0016(8) -0.0075(9)
C6 0.0165(9) 0.0597(15) 0.0207(10) 0.0097(9) 0.0020(8) -0.0052(10)
C7 0.0203(10) 0.0460(13) 0.0253(10) 0.0018(9) 0.0062(8) 0.0057(9)
C8 0.0186(9) 0.0304(11) 0.0242(10) 0.0001(8) 0.0041(8) 0.0026(8)
C9 0.0136(8) 0.0292(10) 0.0184(9) 0.0039(7) 0.0000(7) 0.0019(8)
C10 0.0174(8) 0.0209(9) 0.0167(9) 0.0007(7) 0.0044(7) -0.0009(7)
C11 0.0243(9) 0.0189(9) 0.0193(9) -0.0011(7) 0.0053(7) -0.0002(7)
C12 0.0220(9) 0.0230(10) 0.0210(10) -0.0040(7) 0.0072(8) -0.0022(8)
C13 0.0207(9) 0.0242(10) 0.0160(9) -0.0002(7) 0.0066(7) -0.0048(8)
C14 0.0195(9) 0.0335(11) 0.0195(10) 0.0026(8) 0.0035(8) -0.0037(8)
C15 0.0295(10) 0.0303(11) 0.0241(10) 0.0083(9) -0.0019(8) -0.0002(9)
C16 0.0377(11) 0.0216(10) 0.0291(11) 0.0008(9) 0.0025(9) 0.0022(9)
C17 0.0274(10) 0.0248(10) 0.0206(10) -0.0036(8) 0.0037(8) -0.0007(8)
C18 0.0203(9) 0.0235(10) 0.0149(9) 0.0016(7) 0.0051(7) -0.0030(7)
C19 0.0190(9) 0.0241(10) 0.0179(9) -0.0018(7) 0.0068(7) -0.0004(8)
C20 0.0227(9) 0.0359(12) 0.0181(10) -0.0028(8) 0.0052(8) 0.0017(8)
C21 0.0327(11) 0.0391(12) 0.0192(10) -0.0104(9) 0.0072(8) -0.0067(9)
C22 0.0331(10) 0.0238(10) 0.0264(11) -0.0064(8) 0.0157(9) -0.0038(8)
C23 0.0481(13) 0.0258(11) 0.0396(13) -0.0047(10) 0.0247(11) -0.0087(9)
C24 0.0447(13) 0.0211(11) 0.0551(15) 0.0080(9) 0.0332(12) 0.0070(10)
C25 0.0290(10) 0.0307(11) 0.0384(12) 0.0062(9) 0.0178(9) 0.0124(10)
C26 0.0246(10) 0.0289(11) 0.0238(10) 0.0004(8) 0.0109(8) 0.0025(8)
C27 0.0239(9) 0.0203(10) 0.0234(10) -0.0023(7) 0.0122(8) 0.0001(8)
P1 0.0162(2) 0.0195(3) 0.0159(2) -0.00084(18) 0.00387(18) -0.00063(18)

loop_
_atom_type_symbol
_atom_type_description
_atom_type_scat_dispersion_real
_atom_type_scat_dispersion_imag
_atom_type_scat_source
C C 0.0033 0.0016 'International Tables Vol C Tables 4.2.6.8 and 6.1.1.4'
H H 0.0000 0.0000 'International Tables Vol C Tables 4.2.6.8 and 6.1.1.4'
P P 0.1023 0.0942 'International Tables Vol C Tables 4.2.6.8 and 6.1.1.4'

loop_
_geom_angle_atom_site_label_1
_geom_angle_atom_site_label_2
_geom_angle_atom_site_label_3
_geom_angle
_geom_angle_publ_flag
C2 C1 C9 102.45(15) ?
C2 C1 P1 116.36(12) ?
C9 C1 P1 110.29(12) ?
C2 C1 H1 109.1 ?
C9 C1 H1 109.1 ?
P1 C1 H1 109.1 ?
C3 C2 C1 110.64(17) ?
C3 C2 H2 124.7 ?
C1 C2 H2 124.7 ?
C2 C3 C4 110.10(18) ?
C2 C3 H3 124.9 ?
C4 C3 H3 124.9 ?
C5 C4 C9 120.16(19) ?
C5 C4 C3 131.83(19) ?
C9 C4 C3 108.01(17) ?
C6 C5 C4 118.68(19) ?
C6 C5 H5 120.7 ?
C4 C5 H5 120.7 ?
C5 C6 C7 121.09(19) ?
C5 C6 H6 119.5 ?
C7 C6 H6 119.5 ?
C8 C7 C6 120.54(19) ?
C8 C7 H7 119.7 ?
C6 C7 H7 119.7 ?
C9 C8 C7 118.79(19) ?
C9 C8 H8 120.6 ?
C7 C8 H8 120.6 ?
C8 C9 C4 120.74(17) ?
C8 C9 C1 130.52(17) ?
C4 C9 C1 108.72(16) ?
C11 C10 C18 102.14(14) ?
C11 C10 P1 120.79(12) ?
C18 C10 P1 111.80(12) ?
C11 C10 H10 107.1 ?
C18 C10 H10 107.1 ?
P1 C10 H10 107.1 ?
C12 C11 C10 111.12(16) ?
C12 C11 H11 124.4 ?
C10 C11 H11 124.4 ?
C11 C12 C13 110.09(16) ?
C11 C12 H12 125.0 ?
C13 C12 H12 125.0 ?
C14 C13 C18 119.89(17) ?
C14 C13 C12 132.51(17) ?
C18 C13 C12 107.59(15) ?
C15 C14 C13 119.04(18) ?
C15 C14 H14 120.5 ?
C13 C14 H14 120.5 ?
C14 C15 C16 120.84(18) ?
C14 C15 H15 119.6 ?
C16 C15 H15 119.6 ?
C15 C16 C17 120.35(18) ?
C15 C16 H16 119.8 ?
C17 C16 H16 119.8 ?
C18 C17 C16 118.99(18) ?
C18 C17 H17 120.5 ?
C16 C17 H17 120.5 ?
C17 C18 C13 120.88(17) ?
C17 C18 C10 130.05(16) ?
C13 C18 C10 109.06(16) ?
C27 C19 C20 102.09(15) ?
C27 C19 P1 111.05(12) ?
C20 C19 P1 107.73(12) ?
C27 C19 H19 111.8 ?
C20 C19 H19 111.8 ?
P1 C19 H19 111.8 ?
C21 C20 C19 110.77(17) ?
C21 C20 H20 124.6 ?
C19 C20 H20 124.6 ?
C20 C21 C22 110.23(17) ?
C20 C21 H21 124.9 ?
C22 C21 H21 124.9 ?
C23 C22 C27 120.35(19) ?
C23 C22 C21 131.87(19) ?
C27 C22 C21 107.73(17) ?
C24 C23 C22 118.86(19) ?
C24 C23 H23 120.6 ?
C22 C23 H23 120.6 ?
C25 C24 C23 120.52(19) ?
C25 C24 H24 119.7 ?
C23 C24 H24 119.7 ?
C24 C25 C26 121.2(2) ?
C24 C25 H25 119.4 ?
C26 C25 H25 119.4 ?
C27 C26 C25 118.47(18) ?
C27 C26 H26 120.8 ?
C25 C26 H26 120.8 ?
C26 C27 C22 120.61(17) ?
C26 C27 C19 130.41(17) ?
C22 C27 C19 108.97(16) ?
C10 P1 C19 103.57(8) yes
C10 P1 C1 100.32(8) yes
C19 P1 C1 99.98(8) yes

loop_
_geom_bond_atom_site_label_1
_geom_bond_atom_site_label_2
_geom_bond_distance
_geom_bond_publ_flag
C1 C2 1.502(3) ?
C1 C9 1.508(2) ?
C1 P1 1.8842(18) yes
C1 H1 1.0000 ?
C2 C3 1.339(3) ?
C2 H2 0.9500 ?
C3 C4 1.450(3) ?
C3 H3 0.9500 ?
C4 C5 1.396(3) ?
C4 C9 1.405(3) ?
C5 C6 1.382(3) ?
C5 H5 0.9500 ?
C6 C7 1.393(3) ?
C6 H6 0.9500 ?
C7 C8 1.392(3) ?
C7 H7 0.9500 ?
C8 C9 1.383(3) ?
C8 H8 0.9500 ?
C10 C11 1.501(2) ?
C10 C18 1.513(2) ?
C10 P1 1.8760(18) yes
C10 H10 1.0000 ?
C11 C12 1.336(3) ?
C11 H11 0.9500 ?
C12 C13 1.460(3) ?
C12 H12 0.9500 ?
C13 C14 1.390(3) ?
C13 C18 1.406(2) ?
C14 C15 1.386(3) ?
C14 H14 0.9500 ?
C15 C16 1.390(3) ?
C15 H15 0.9500 ?
C16 C17 1.395(3) ?
C16 H16 0.9500 ?
C17 C18 1.376(3) ?
C17 H17 0.9500 ?
C19 C27 1.510(3) ?
C19 C20 1.510(3) ?
C19 P1 1.8797(18) yes
C19 H19 1.0000 ?
C20 C21 1.330(3) ?
C20 H20 0.9500 ?
C21 C22 1.460(3) ?
C21 H21 0.9500 ?
C22 C23 1.393(3) ?
C22 C27 1.403(3) ?
C23 C24 1.388(3) ?
C23 H23 0.9500 ?
C24 C25 1.387(3) ?
C24 H24 0.9500 ?
C25 C26 1.394(3) ?
C25 H25 0.9500 ?
C26 C27 1.386(3) ?
C26 H26 0.9500 ?
